data_4332021
loop_
_publ_author_name
'Zang, Shuangquan'
'Su, Yang'
'Li, Yizhi'
'Zhu, Huizhen'
'Meng, Qingjin'

_publ_section_title
;
 One Dense and Two Open Chiral Metal&#x2212;Organic Frameworks:&#x00A0;
 Crystal Structures and Physical Properties
;
_journal_issue 7
_journal_name_full 'Inorganic Chemistry'
_journal_page_first 2972
_journal_page_last 2978
_journal_paper_doi 10.1021/ic0520418
_journal_volume 45
_journal_year 2006
_chemical_absolute_configuration unk
_chemical_formula_sum 'C72 H80 Co4 N8 O36'
_chemical_formula_weight 1869.16
_chemical_name_systematic
; 
 ? 
;
_space_group_IT_number 5
_symmetry_cell_setting monoclinic
_symmetry_space_group_name_Hall 'C 2y'
_symmetry_space_group_name_H-M 'C 1 2 1'
_atom_sites_solution_hydrogens geom
_atom_sites_solution_primary direct
_atom_sites_solution_secondary difmap
_audit_creation_method SHELXL-97
_cell_angle_alpha 90.00
_cell_angle_beta 105.222(13)
_cell_angle_gamma 90.00
_cell_formula_units_Z 1
_cell_length_a 24.495(9)
_cell_length_b 8.320(2)
_cell_length_c 11.375(3)
_cell_measurement_reflns_used 162
_cell_measurement_temperature 293(2)
_cell_measurement_theta_max 12.77
_cell_measurement_theta_min 2.17
_cell_volume 2236.9(12)
_computing_cell_refinement SMART
_computing_data_collection 'SMART (Bruker, 2000)'
_computing_data_reduction 'SAINT (Bruker, 2000)'
_computing_molecular_graphics SHELXTL
_computing_publication_material SHELXTL
_computing_structure_refinement SHELXTL
_computing_structure_solution 'SHELXTL (Bruker, 2000)'
_diffrn_ambient_temperature 293(2)
_diffrn_measured_fraction_theta_full 0.996
_diffrn_measured_fraction_theta_max 0.996
_diffrn_measurement_device_type 'Bruker Smart Apex CCD area detector'
_diffrn_measurement_method 'phi and omega scans'
_diffrn_radiation_monochromator graphite
_diffrn_radiation_source 'sealed tube'
_diffrn_radiation_type MoK\a
_diffrn_radiation_wavelength 0.71073
_diffrn_reflns_av_R_equivalents 0.0257
_diffrn_reflns_av_sigmaI/netI 0.0495
_diffrn_reflns_limit_h_max 30
_diffrn_reflns_limit_h_min -29
_diffrn_reflns_limit_k_max 10
_diffrn_reflns_limit_k_min -10
_diffrn_reflns_limit_l_max 14
_diffrn_reflns_limit_l_min -12
_diffrn_reflns_number 6086
_diffrn_reflns_theta_full 26.00
_diffrn_reflns_theta_max 26.00
_diffrn_reflns_theta_min 1.72
_exptl_absorpt_coefficient_mu 0.816
_exptl_absorpt_correction_T_max 0.84
_exptl_absorpt_correction_T_min 0.78
_exptl_absorpt_correction_type multi-scan
_exptl_absorpt_process_details 'SADABS, Bruker(2000)'
_exptl_crystal_density_diffrn 1.387
_exptl_crystal_density_method 'not measured'
_exptl_crystal_F_000 964
_exptl_crystal_size_max 0.30
_exptl_crystal_size_mid 0.26
_exptl_crystal_size_min 0.22
_refine_diff_density_max 0.636
_refine_diff_density_min -1.054
_refine_diff_density_rms 0.077
_refine_ls_abs_structure_details 'Flack H D (1983), Acta Cryst. A39, 876-881'
_refine_ls_abs_structure_Flack 0.08(3)
_refine_ls_extinction_method none
_refine_ls_goodness_of_fit_ref 1.079
_refine_ls_hydrogen_treatment mixed
_refine_ls_matrix_type full
_refine_ls_number_parameters 291
_refine_ls_number_reflns 3841
_refine_ls_number_restraints 1
_refine_ls_restrained_S_all 1.078
_refine_ls_R_factor_all 0.0676
_refine_ls_R_factor_gt 0.0577
_refine_ls_shift/su_max 0.000
_refine_ls_shift/su_mean 0.000
_refine_ls_structure_factor_coef Fsqd
_refine_ls_weighting_details 'calc w=1/[\s^2^(Fo^2^)+(0.1200P)^2^+1.5215P] where P=(Fo^2^+2Fc^2^)/3'
_refine_ls_weighting_scheme calc
_refine_ls_wR_factor_gt 0.1710
_refine_ls_wR_factor_ref 0.1754
_reflns_number_gt 3451
_reflns_number_total 3841
_reflns_threshold_expression >2sigma(I)
_cod_data_source_file ic0520418sup3.cif
_cod_data_source_block 41208cm
_cod_depositor_comments
;
The following automatic conversions were performed:

'_symmetry_cell_setting' value 'Monoclinic' changed to 'monoclinic'
according to /home/saulius/struct/CIF-dictionaries/cif_core.dic
dictionary named 'cif_core.dic' version 2.4.2 from 2011-04-26.

Automatic conversion script
Id: cif_fix_values 1891 2012-01-12 08:04:46Z andrius 
;
_cod_original_cell_volume 2237.0(12)
_cod_original_sg_symbol_Hall 'C 2y '
_cod_original_sg_symbol_H-M 'C2 '
_cod_database_code 4332021

loop_
_symmetry_equiv_pos_as_xyz
'x, y, z'
'-x, y, -z'
'x+1/2, y+1/2, z'
'-x+1/2, y+1/2, -z'

loop_
_atom_site_label
_atom_site_type_symbol
_atom_site_fract_x
_atom_site_fract_y
_atom_site_fract_z
_atom_site_U_iso_or_equiv
_atom_site_adp_type
_atom_site_occupancy
_atom_site_symmetry_multiplicity
_atom_site_calc_flag
_atom_site_refinement_flags
Co1 Co 0.18520(3) 0.50811(8) -0.06344(6) 0.0302(2) Uani 1 1 d .
N2 N 0.1837(2) 0.4804(6) -0.2542(5) 0.0358(13) Uani 1 1 d .
C8 C 0.1951(3) 0.1454(7) 0.0057(6) 0.0328(13) Uani 1 1 d .
C3 C 0.1438(3) 0.1362(8) 0.0523(6) 0.0365(14) Uani 1 1 d .
C2 C 0.0962(3) 0.2198(8) 0.0013(6) 0.0359(13) Uani 1 1 d .
C1 C 0.0482(2) 0.2066(7) 0.0492(5) 0.0297(12) Uani 1 1 d .
C6 C 0.0511(3) 0.1253(8) 0.1533(6) 0.0376(14) Uani 1 1 d .
H5 H 0.0202 0.1196 0.1863 0.045 Uiso 1 1 calc R
C5 C 0.1028(2) 0.0491(8) 0.2103(6) 0.0383(16) Uani 1 1 d .
H6 H 0.1058 -0.0081 0.2819 0.046 Uiso 1 1 calc R
C4 C 0.1478(2) 0.0571(7) 0.1636(6) 0.0338(13) Uani 1 1 d .
H7 H 0.1818 0.0100 0.2051 0.041 Uiso 1 1 calc R
C9 C 0.2322(3) 0.4505(8) 0.2175(6) 0.0401(14) Uani 1 1 d .
H8 H 0.2642 0.4108 0.1978 0.048 Uiso 1 1 calc R
C10 C 0.2304(3) 0.4480(8) 0.3345(7) 0.0398(15) Uani 1 1 d .
H9 H 0.2611 0.4069 0.3932 0.048 Uiso 1 1 calc R
C11 C 0.1841(2) 0.5047(10) 0.3707(5) 0.0391(13) Uani 1 1 d .
C12 C 0.1394(3) 0.5593(7) 0.2811(6) 0.0327(13) Uani 1 1 d .
H11 H 0.1069 0.5941 0.3011 0.039 Uiso 1 1 calc R
C13 C 0.1417(3) 0.5638(8) 0.1585(6) 0.0361(14) Uani 1 1 d .
H12 H 0.1112 0.6045 0.0988 0.043 Uiso 1 1 d R
C16 C 0.1884(2) 0.5117(10) -0.4947(5) 0.0325(11) Uani 1 1 d .
C15 C 0.2019(3) 0.3659(8) -0.4345(6) 0.0385(14) Uani 1 1 d .
H14 H 0.2126 0.2788 -0.4746 0.046 Uiso 1 1 calc R
C14 C 0.1996(3) 0.3503(8) -0.3142(6) 0.0369(14) Uani 1 1 d .
H15 H 0.2086 0.2527 -0.2739 0.044 Uiso 1 1 calc R
C18 C 0.1701(3) 0.6264(8) -0.3144(6) 0.0365(14) Uani 1 1 d .
H16 H 0.1595 0.7136 -0.2742 0.044 Uiso 1 1 calc R
C17 C 0.1725(3) 0.6418(8) -0.4346(6) 0.0374(14) Uani 1 1 d .
H17 H 0.1634 0.7394 -0.4749 0.045 Uiso 1 1 calc R
C7 C 0.0855(3) 0.3087(8) -0.1173(6) 0.0382(14) Uani 1 1 d .
N1 N 0.1895(2) 0.5082(10) 0.1283(5) 0.0422(11) Uani 1 1 d .
O4 O 0.22838(16) 0.0389(5) 0.0348(4) 0.0298(9) Uani 1 1 d .
O3 O 0.20219(19) 0.2624(6) -0.0505(4) 0.0341(10) Uani 1 1 d .
O2 O 0.06823(18) 0.2263(5) -0.2100(4) 0.0352(10) Uani 1 1 d .
O1 O 0.09873(16) 0.4582(5) -0.1112(4) 0.0317(9) Uani 1 1 d .
O5 O 0.0000 0.2982(8) 0.0000 0.0344(13) Uani 1 2 d S
O6 O 0.15942(17) 0.7407(6) -0.0738(4) 0.0339(9) Uani 1 1 d .
H6A H 0.178(3) 0.821(10) -0.108(7) 0.041 Uiso 1 1 d .
H6B H 0.161(3) 0.797(9) 0.003(7) 0.041 Uiso 1 1 d .
O7 O 0.43230(17) 0.8363(5) 0.4280(4) 0.0360(10) Uani 1 1 d .
H7A H 0.4549 0.8845 0.4869 0.043 Uiso 1 1 d R
H7B H 0.4067 0.7899 0.4535 0.043 Uiso 1 1 d R
O8 O 0.4750(2) 0.1282(5) 0.4043(4) 0.0417(11) Uani 1 1 d .
H8A H 0.5051 0.1364 0.4616 0.050 Uiso 1 1 d R
H8B H 0.4826 0.1380 0.3359 0.050 Uiso 1 1 d R
O9 O 0.5145(4) 0.2978(12) 0.2620(9) 0.041(2) Uani 0.50 1 d P
H9D H 0.5224 0.3803 0.3074 0.049 Uiso 0.50 1 d PR
H9A H 0.5342 0.2985 0.2106 0.049 Uiso 0.50 1 d PR
O10 O 0.5449(4) 0.5746(12) 0.4216(9) 0.045(2) Uani 0.50 1 d P
H10D H 0.5144 0.6120 0.4334 0.054 Uiso 0.50 1 d PR
H10C H 0.5674 0.5484 0.4894 0.054 Uiso 0.50 1 d PR
O11 O 0.4854(4) 0.1823(12) 0.9504(9) 0.045(2) Uani 0.50 1 d P
H11B H 0.5069 0.1124 0.9314 0.054 Uiso 0.50 1 d PR
H11C H 0.4903 0.2723 0.9194 0.054 Uiso 0.50 1 d PR

loop_
_atom_site_aniso_label
_atom_site_aniso_U_11
_atom_site_aniso_U_22
_atom_site_aniso_U_33
_atom_site_aniso_U_23
_atom_site_aniso_U_13
_atom_site_aniso_U_12
Co1 0.0319(4) 0.0287(4) 0.0294(4) -0.0058(3) 0.0071(3) 0.0016(3)
N2 0.037(2) 0.034(3) 0.032(2) 0.008(2) 0.001(2) -0.001(2)
C8 0.029(3) 0.034(3) 0.031(3) 0.005(2) -0.001(2) 0.006(2)
C3 0.028(3) 0.045(4) 0.033(3) 0.006(3) 0.002(2) 0.005(2)
C2 0.035(3) 0.036(3) 0.033(3) 0.003(3) 0.002(2) -0.008(3)
C1 0.029(3) 0.033(3) 0.034(3) 0.001(2) 0.020(2) -0.001(2)
C6 0.035(3) 0.048(4) 0.028(3) 0.002(3) 0.007(2) -0.002(3)
C5 0.031(3) 0.046(4) 0.040(3) -0.018(3) 0.011(2) -0.005(2)
C4 0.029(3) 0.036(3) 0.039(3) -0.008(2) 0.013(2) -0.001(2)
C9 0.052(4) 0.031(3) 0.034(3) -0.003(3) 0.005(3) 0.004(3)
C10 0.029(3) 0.032(3) 0.053(4) 0.004(3) 0.000(3) 0.006(2)
C11 0.038(3) 0.032(3) 0.039(3) 0.000(4) -0.005(2) 0.009(3)
C12 0.033(3) 0.030(3) 0.036(3) 0.003(2) 0.009(2) 0.003(2)
C13 0.029(3) 0.046(4) 0.032(3) 0.004(2) 0.004(2) 0.003(2)
C16 0.031(2) 0.031(3) 0.033(3) 0.000(4) 0.0029(19) -0.002(3)
C15 0.036(3) 0.038(4) 0.039(3) 0.003(3) 0.004(3) 0.003(3)
C14 0.043(3) 0.035(3) 0.031(3) 0.002(2) 0.005(3) 0.009(3)
C18 0.039(3) 0.033(3) 0.034(3) 0.004(3) 0.004(3) 0.007(3)
C17 0.033(3) 0.038(3) 0.039(3) 0.010(3) 0.007(3) 0.002(3)
C7 0.032(3) 0.042(4) 0.033(3) -0.001(3) -0.004(3) 0.004(3)
N1 0.033(2) 0.050(3) 0.039(2) 0.008(3) 0.0024(19) 0.005(3)
O4 0.0304(18) 0.027(2) 0.0339(19) 0.0054(16) 0.0125(15) 0.0044(17)
O3 0.034(2) 0.045(3) 0.027(2) -0.0018(19) 0.0147(17) -0.0067(19)
O2 0.035(2) 0.033(2) 0.030(2) -0.0013(17) -0.0046(17) 0.0115(18)
O1 0.0301(19) 0.032(2) 0.040(2) -0.0015(17) 0.0214(17) 0.0054(16)
O5 0.033(3) 0.037(3) 0.031(3) 0.000 0.004(3) 0.000
O6 0.024(2) 0.040(2) 0.033(2) -0.0110(19) -0.0008(16) 0.0011(18)
O7 0.035(2) 0.032(2) 0.037(2) -0.0085(17) 0.0026(18) 0.0128(17)
O8 0.048(3) 0.035(2) 0.036(2) 0.0038(19) 0.001(2) 0.018(2)
O9 0.032(4) 0.046(5) 0.038(5) -0.003(4) -0.003(4) 0.001(4)
O10 0.042(5) 0.040(5) 0.054(6) -0.002(4) 0.016(5) -0.008(4)
O11 0.036(5) 0.040(5) 0.046(5) -0.003(4) -0.013(4) 0.027(4)

loop_
_atom_type_symbol
_atom_type_description
_atom_type_scat_dispersion_real
_atom_type_scat_dispersion_imag
_atom_type_scat_source
C C 0.0033 0.0016 'International Tables Vol C Tables 4.2.6.8 and 6.1.1.4'
H H 0.0000 0.0000 'International Tables Vol C Tables 4.2.6.8 and 6.1.1.4'
N N 0.0061 0.0033 'International Tables Vol C Tables 4.2.6.8 and 6.1.1.4'
O O 0.0106 0.0060 'International Tables Vol C Tables 4.2.6.8 and 6.1.1.4'
Co Co 0.3494 0.9721 'International Tables Vol C Tables 4.2.6.8 and 6.1.1.4'

loop_
_geom_angle_atom_site_label_1
_geom_angle_atom_site_label_2
_geom_angle_atom_site_label_3
_geom_angle
_geom_angle_site_symmetry_1
_geom_angle_site_symmetry_3
O6 Co1 O4 100.42(17) . 4
O6 Co1 O3 173.21(18) . .
O4 Co1 O3 86.16(17) 4 .
O6 Co1 O1 84.01(16) . .
O4 Co1 O1 172.57(16) 4 .
O3 Co1 O1 89.62(17) . .
O6 Co1 N1 89.4(3) . .
O4 Co1 N1 93.66(17) 4 .
O3 Co1 N1 88.5(2) . .
O1 Co1 N1 92.33(18) . .
O6 Co1 N2 96.89(19) . .
O4 Co1 N2 85.37(17) 4 .
O3 Co1 N2 85.23(18) . .
O1 Co1 N2 88.19(17) . .
N1 Co1 N2 173.7(3) . .
C14 N2 C18 120.1(5) . .
C14 N2 Co1 129.8(4) . .
C18 N2 Co1 109.7(4) . .
O4 C8 O3 124.6(6) . .
O4 C8 C3 116.3(6) . .
O3 C8 C3 118.9(6) . .
C2 C3 C4 118.4(6) . .
C2 C3 C8 122.4(6) . .
C4 C3 C8 118.5(5) . .
C3 C2 C1 120.2(6) . .
C3 C2 C7 124.5(6) . .
C1 C2 C7 114.5(5) . .
C6 C1 O5 118.1(5) . .
C6 C1 C2 121.0(6) . .
O5 C1 C2 120.1(5) . .
C1 C6 C5 117.6(6) . .
C1 C6 H5 121.2 . .
C5 C6 H5 121.2 . .
C4 C5 C6 121.7(6) . .
C4 C5 H6 119.1 . .
C6 C5 H6 119.1 . .
C5 C4 C3 120.5(6) . .
C5 C4 H7 119.8 . .
C3 C4 H7 119.8 . .
N1 C9 C10 122.2(6) . .
N1 C9 H8 118.9 . .
C10 C9 H8 118.9 . .
C9 C10 C11 122.1(6) . .
C9 C10 H9 118.9 . .
C11 C10 H9 118.9 . .
C12 C11 C10 116.8(6) . .
C12 C11 C16 125.0(5) . 1_556
C10 C11 C16 118.1(5) . 1_556
C11 C12 C13 121.0(6) . .
C11 C12 H11 119.5 . .
C13 C12 H11 119.5 . .
N1 C13 C12 119.5(5) . .
N1 C13 H12 120.6 . .
C12 C13 H12 119.9 . .
C17 C16 C15 119.9(5) . .
C17 C16 C11 125.2(6) . 1_554
C15 C16 C11 114.2(6) . 1_554
C16 C15 C14 120.0(6) . .
C16 C15 H14 120.0 . .
C14 C15 H14 120.0 . .
N2 C14 C15 120.0(6) . .
N2 C14 H15 120.0 . .
C15 C14 H15 120.0 . .
C17 C18 N2 119.9(6) . .
C17 C18 H16 120.1 . .
N2 C18 H16 120.1 . .
C16 C17 C18 120.1(6) . .
C16 C17 H17 119.9 . .
C18 C17 H17 119.9 . .
O2 C7 O1 127.5(6) . .
O2 C7 C2 115.7(6) . .
O1 C7 C2 116.6(6) . .
C9 N1 C13 118.4(6) . .
C9 N1 Co1 126.0(5) . .
C13 N1 Co1 115.5(4) . .
C8 O4 Co1 137.1(4) . 4_545
C8 O3 Co1 141.1(4) . .
C7 O1 Co1 115.6(4) . .
C1 O5 C1 113.7(7) 2 .
Co1 O6 H6A 122(5) . .
Co1 O6 H6B 118(4) . .
H6A O6 H6B 97(6) . .
H7A O7 H7B 109.5 . .
H8A O8 H8B 109.8 . .
H9D O9 H9A 109.5 . .
H10D O10 H10C 109.8 . .
O11 O11 H11B 88.9 2_657 .
O11 O11 H11C 106.5 2_657 .
H11B O11 H11C 109.5 . .

loop_
_geom_bond_atom_site_label_1
_geom_bond_atom_site_label_2
_geom_bond_distance
_geom_bond_site_symmetry_2
Co1 O6 2.030(5) .
Co1 O4 2.072(4) 4
Co1 O3 2.084(5) .
Co1 O1 2.086(4) .
Co1 N1 2.155(5) .
Co1 N2 2.173(5) .
N2 C14 1.388(9) .
N2 C18 1.391(8) .
C8 O4 1.190(7) .
C8 O3 1.202(8) .
C8 C3 1.490(9) .
C3 C2 1.350(9) .
C3 C4 1.407(9) .
C2 C1 1.425(8) .
C2 C7 1.500(9) .
C1 C6 1.349(9) .
C1 O5 1.393(7) .
C6 C5 1.413(9) .
C6 H5 0.9300 .
C5 C4 1.345(8) .
C5 H6 0.9300 .
C4 H7 0.9300 .
C9 N1 1.341(8) .
C9 C10 1.344(10) .
C9 H8 0.9300 .
C10 C11 1.386(9) .
C10 H9 0.9300 .
C11 C12 1.363(8) .
C11 C16 1.508(8) 1_556
C12 C13 1.411(9) .
C12 H11 0.9300 .
C13 N1 1.385(8) .
C13 H12 0.9301 .
C16 C17 1.389(11) .
C16 C15 1.390(10) .
C16 C11 1.508(8) 1_554
C15 C14 1.392(9) .
C15 H14 0.9300 .
C14 H15 0.9300 .
C18 C17 1.390(10) .
C18 H16 0.9300 .
C17 H17 0.9300 .
C7 O2 1.236(8) .
C7 O1 1.282(8) .
O4 Co1 2.072(4) 4_545
O5 C1 1.393(7) 2
O6 H6A 0.95(8) .
O6 H6B 0.98(8) .
O7 H7A 0.8500 .
O7 H7B 0.8501 .
O8 H8A 0.8500 .
O8 H8B 0.8499 .
O9 H9D 0.8500 .
O9 H9A 0.8500 .
O10 H10D 0.8501 .
O10 H10C 0.8500 .
O11 O11 1.167(17) 2_657
O11 H11B 0.8500 .
O11 H11C 0.8500 .

loop_
_geom_hbond_atom_site_label_D
_geom_hbond_atom_site_label_H
_geom_hbond_atom_site_label_A
_geom_hbond_distance_DH
_geom_hbond_distance_HA
_geom_hbond_distance_DA
_geom_hbond_angle_DHA
_geom_hbond_site_symmetry_A
O11 H11C O9 0.85 2.05 2.601(15) 122.2 2_656
O10 H10D O10 0.85 2.49 3.17(2) 138.4 2_656
O9 H9A O11 0.85 2.01 2.601(15) 125.4 2_656
O8 H8A O8 0.85 1.48 2.201(9) 140.7 2_656
O9 H9D O10 0.85 2.06 2.905(14) 177.3 .
O8 H8B O9 0.85 1.85 2.525(11) 134.8 .
O6 H6A O4 0.95(8) 2.53(8) 3.072(6) 116(6) 1_565
